data_4500832
loop_
_publ_author_name
'Thu\'ery, Pierre'

_publ_section_title
;
 Uranyl Ion Complexation by Aliphatic Dicarboxylic Acids in the Presence
 of Cucurbiturils as Additional Ligands or Structure-Directing Agents
;
_journal_issue 6
_journal_name_full 'Crystal Growth &amp; Design'
_journal_page_first 2606
_journal_paper_doi 10.1021/cg200349p
_journal_volume 11
_journal_year 2011
_chemical_formula_sum 'C58 H98 N26 O40 U4'
_chemical_formula_weight 2751.74
_space_group_IT_number 14
_symmetry_cell_setting monoclinic
_symmetry_space_group_name_Hall '-P 2yn'
_symmetry_space_group_name_H-M 'P 1 21/n 1'
_atom_sites_solution_hydrogens geom
_atom_sites_solution_primary direct
_atom_sites_solution_secondary difmap
_audit_creation_method SHELXL-97
_cell_angle_alpha 90.00
_cell_angle_beta 97.554(3)
_cell_angle_gamma 90.00
_cell_formula_units_Z 2
_cell_length_a 13.8427(4)
_cell_length_b 10.8346(6)
_cell_length_c 27.9882(15)
_cell_measurement_reflns_used 133748
_cell_measurement_temperature 150(2)
_cell_measurement_theta_max 28.70
_cell_measurement_theta_min 3.12
_cell_volume 4161.2(3)
_computing_cell_refinement 'HKL2000 (Otwinowski & Minor, 1997)'
_computing_data_collection 'COLLECT (Nonius, 1998)'
_computing_data_reduction 'HKL2000 (Otwinowski & Minor, 1997)'
_computing_molecular_graphics 'SHELXTL (Sheldrick, 2008)'
_computing_publication_material 'SHELXTL (Sheldrick, 2008); PLATON (Spek, 2003)'
_computing_structure_refinement 'SHELXL-97 (Sheldrick, 2008)'
_computing_structure_solution 'SHELXS-97 (Sheldrick, 2008)'
_diffrn_ambient_temperature 150(2)
_diffrn_measured_fraction_theta_full 0.991
_diffrn_measured_fraction_theta_max 0.991
_diffrn_measurement_device_type 'Nonius Kappa-CCD area-detector diffractometer'
_diffrn_measurement_method 'two \f and six \w scans with 2\% steps (520 frames)'
_diffrn_radiation_monochromator graphite
_diffrn_radiation_source 'fine-focus sealed tube'
_diffrn_radiation_type MoK\a
_diffrn_radiation_wavelength 0.71073
_diffrn_reflns_av_R_equivalents 0.0460
_diffrn_reflns_av_sigmaI/netI 0.0567
_diffrn_reflns_limit_h_max 18
_diffrn_reflns_limit_h_min -18
_diffrn_reflns_limit_k_max 14
_diffrn_reflns_limit_k_min -14
_diffrn_reflns_limit_l_max 37
_diffrn_reflns_limit_l_min -37
_diffrn_reflns_number 133748
_diffrn_reflns_theta_full 28.70
_diffrn_reflns_theta_max 28.70
_diffrn_reflns_theta_min 3.12
_diffrn_standards_decay_% 0
_diffrn_standards_interval_time 0
_diffrn_standards_number 0
_exptl_absorpt_coefficient_mu 7.870
_exptl_absorpt_correction_T_max 0.675
_exptl_absorpt_correction_T_min 0.426
_exptl_absorpt_correction_type multi-scan
_exptl_absorpt_process_details 'SCALEPACK (Otwinowski & Minor, 1997)'
_exptl_crystal_colour 'translucent light yellow'
_exptl_crystal_density_diffrn 2.196
_exptl_crystal_density_method 'not measured'
_exptl_crystal_description platelet
_exptl_crystal_F_000 2632
_exptl_crystal_size_max 0.15
_exptl_crystal_size_mid 0.15
_exptl_crystal_size_min 0.05
_refine_diff_density_max 4.816
_refine_diff_density_min -3.263
_refine_diff_density_rms 0.317
_refine_ls_extinction_method none
_refine_ls_goodness_of_fit_ref 1.204
_refine_ls_hydrogen_treatment constr
_refine_ls_matrix_type full
_refine_ls_number_parameters 579
_refine_ls_number_reflns 10669
_refine_ls_number_restraints 18
_refine_ls_restrained_S_all 1.203
_refine_ls_R_factor_all 0.0872
_refine_ls_R_factor_gt 0.0708
_refine_ls_shift/su_max 0.001
_refine_ls_shift/su_mean 0.000
_refine_ls_structure_factor_coef Fsqd
_refine_ls_weighting_details 'calc w=1/[\s^2^(Fo^2^)+(0.0088P)^2^+11.8074P] where P=(Fo^2^+2Fc^2^)/3'
_refine_ls_weighting_scheme calc
_refine_ls_wR_factor_gt 0.1588
_refine_ls_wR_factor_ref 0.1635
_reflns_number_gt 8601
_reflns_number_total 10669
_reflns_threshold_expression >2sigma(I)
_cod_data_source_file cg200349p_si_002.cif
_cod_data_source_block 3
_cod_original_sg_symbol_H-M 'P 21/n'
_cod_database_code 4500832

loop_
_symmetry_equiv_pos_as_xyz
'x, y, z'
'-x+1/2, y+1/2, -z+1/2'
'-x, -y, -z'
'x-1/2, -y-1/2, z-1/2'

loop_
_atom_site_label
_atom_site_type_symbol
_atom_site_fract_x
_atom_site_fract_y
_atom_site_fract_z
_atom_site_U_iso_or_equiv
_atom_site_adp_type
_atom_site_occupancy
_atom_site_symmetry_multiplicity
_atom_site_calc_flag
_atom_site_refinement_flags
U1 U 0.40939(3) 0.12083(4) 0.475954(14) 0.01480(10) Uani 1 1 d .
U2 U 0.44671(3) 0.11329(4) 0.611289(15) 0.01621(11) Uani 1 1 d .
O1 O 0.4995(6) 0.2374(8) 0.4744(3) 0.0167(16) Uani 1 1 d .
O2 O 0.3110(6) 0.0145(8) 0.4739(3) 0.0211(18) Uani 1 1 d .
O3 O 0.5396(6) 0.2304(8) 0.6147(3) 0.0180(17) Uani 1 1 d .
O4 O 0.3520(6) 0.0025(8) 0.6120(3) 0.0200(18) Uani 1 1 d U
O5 O 0.4926(6) 0.0287(8) 0.5464(3) 0.0184(17) Uani 1 1 d U
O6 O 0.3625(6) 0.2155(8) 0.5459(3) 0.0197(18) Uani 1 1 d .
H6 H 0.3941 0.2852 0.5475 0.024 Uiso 1 1 d R
O7 O 0.3413(7) 0.2661(9) 0.6436(3) 0.024(2) Uani 1 1 d .
O8 O 0.4337(7) 0.1600(10) 0.6984(3) 0.030(2) Uani 1 1 d .
O9 O -0.1261(7) 0.3479(9) 0.8899(3) 0.025(2) Uani 1 1 d .
O10 O -0.0631(7) 0.4809(9) 0.8441(3) 0.027(2) Uani 1 1 d .
O11 O 0.2773(6) 0.2844(8) 0.4568(3) 0.0185(17) Uani 1 1 d .
O12 O 0.0203(6) 0.6707(8) 0.3436(3) 0.0225(19) Uani 1 1 d .
O13 O 0.3483(7) 0.4721(8) 0.5437(3) 0.0237(19) Uani 1 1 d .
O14 O 0.0837(6) 0.8708(9) 0.4324(3) 0.0231(18) Uani 1 1 d .
O15 O 0.1835(7) 0.4972(8) 0.6433(3) 0.0225(19) Uani 1 1 d .
O16 O -0.0594(6) 0.8562(9) 0.5269(3) 0.0217(18) Uani 1 1 d .
O17 O 0.6145(9) 0.3580(12) 0.7076(4) 0.047(3) Uani 1 1 d .
H17A H 0.6257 0.3007 0.6810 0.057 Uiso 1 1 d R
H17B H 0.6344 0.3084 0.7325 0.057 Uiso 1 1 d R
O18 O -0.1768(9) 0.6242(12) 0.7688(4) 0.046(3) Uani 1 1 d .
H18A H -0.1366 0.5790 0.7890 0.055 Uiso 1 1 d R
H18B H -0.2233 0.6293 0.7822 0.055 Uiso 1 1 d R
O19 O 0.0052(8) 0.9332(9) 0.3407(3) 0.030(2) Uani 1 1 d .
H19A H 0.0379 0.9044 0.3635 0.036 Uiso 1 1 d R
H19B H 0.0325 0.9785 0.3228 0.036 Uiso 1 1 d R
O20 O 0.6561(8) 0.5065(10) 0.7880(4) 0.037(2) Uani 1 1 d .
N1 N 0.1815(8) 0.3166(10) 0.5655(4) 0.026(2) Uani 1 1 d .
H1A H 0.2237 0.2861 0.5467 0.031 Uiso 1 1 calc R
H1B H 0.2158 0.3612 0.5890 0.031 Uiso 1 1 calc R
N2 N 0.1789(7) 0.3149(9) 0.3851(4) 0.018(2) Uani 1 1 d .
N3 N 0.2853(7) 0.4598(9) 0.4106(4) 0.017(2) Uani 1 1 d .
N4 N 0.1813(7) 0.6147(10) 0.3660(4) 0.019(2) Uani 1 1 d .
N5 N 0.0735(8) 0.4693(10) 0.3411(4) 0.020(2) Uani 1 1 d .
N6 N 0.3292(7) 0.6013(10) 0.4767(4) 0.020(2) Uani 1 1 d .
N7 N 0.2889(8) 0.6680(11) 0.5455(4) 0.025(2) Uani 1 1 d .
N8 N 0.1837(7) 0.8257(10) 0.5021(4) 0.020(2) Uani 1 1 d .
N9 N 0.2232(7) 0.7545(10) 0.4328(4) 0.019(2) Uani 1 1 d .
N10 N 0.1893(8) 0.6935(10) 0.6117(4) 0.020(2) Uani 1 1 d .
N11 N 0.0753(7) 0.6527(10) 0.6575(4) 0.019(2) Uani 1 1 d .
N12 N -0.0284(7) 0.7917(10) 0.6060(3) 0.017(2) Uani 1 1 d .
N13 N 0.0944(7) 0.8591(9) 0.5701(4) 0.018(2) Uani 1 1 d .
C1 C 0.3622(9) 0.2353(12) 0.6865(4) 0.018(2) Uani 1 1 d .
C2 C 0.3067(11) 0.2851(15) 0.7241(5) 0.033(3) Uani 1 1 d .
H2A H 0.2715 0.3587 0.7123 0.039 Uiso 1 1 calc R
H2B H 0.3511 0.3071 0.7526 0.039 Uiso 1 1 calc R
C3 C 0.2342(10) 0.1856(15) 0.7370(5) 0.031(3) Uani 1 1 d .
H3A H 0.2012 0.1501 0.7075 0.037 Uiso 1 1 calc R
H3B H 0.2704 0.1201 0.7550 0.037 Uiso 1 1 calc R
C4 C 0.1577(11) 0.2356(17) 0.7668(5) 0.036(4) Uani 1 1 d .
H4A H 0.1199 0.2989 0.7484 0.044 Uiso 1 1 calc R
H4B H 0.1907 0.2738 0.7958 0.044 Uiso 1 1 calc R
C5 C 0.0883(10) 0.1362(15) 0.7812(5) 0.032(3) Uani 1 1 d .
H5A H 0.0594 0.0935 0.7524 0.038 Uiso 1 1 calc R
H5B H 0.1257 0.0763 0.8017 0.038 Uiso 1 1 calc R
C6 C 0.0069(10) 0.1862(14) 0.8076(5) 0.029(3) Uani 1 1 d .
H6A H -0.0292 0.1171 0.8183 0.035 Uiso 1 1 calc R
H6B H 0.0360 0.2303 0.8360 0.035 Uiso 1 1 calc R
C7 C -0.0638(11) 0.2716(14) 0.7779(5) 0.027(3) Uani 1 1 d .
H7A H -0.0907 0.2300 0.7484 0.033 Uiso 1 1 calc R
H7B H -0.0293 0.3443 0.7691 0.033 Uiso 1 1 calc R
C8 C -0.1471(9) 0.3111(12) 0.8056(4) 0.021(2) Uani 1 1 d .
H8A H -0.1924 0.3626 0.7850 0.025 Uiso 1 1 calc R
H8B H -0.1821 0.2384 0.8141 0.025 Uiso 1 1 calc R
C9 C -0.1116(9) 0.3785(11) 0.8491(4) 0.019(2) Uani 1 1 d U
C10 C 0.1122(11) 0.3987(15) 0.5364(6) 0.036(3) Uani 1 1 d .
H10A H 0.0788 0.3534 0.5097 0.054 Uiso 1 1 calc R
H10B H 0.1470 0.4664 0.5245 0.054 Uiso 1 1 calc R
H10C H 0.0657 0.4299 0.5559 0.054 Uiso 1 1 calc R
C11 C 0.1353(10) 0.2152(13) 0.5871(5) 0.028(3) Uani 1 1 d .
H11A H 0.0878 0.2468 0.6060 0.042 Uiso 1 1 calc R
H11B H 0.1835 0.1689 0.6073 0.042 Uiso 1 1 calc R
H11C H 0.1037 0.1626 0.5622 0.042 Uiso 1 1 calc R
C12 C 0.2482(8) 0.3497(10) 0.4213(4) 0.015(2) Uani 1 1 d .
C13 C 0.1655(9) 0.4049(12) 0.3462(4) 0.019(2) Uani 1 1 d .
H13 H 0.1787 0.3690 0.3156 0.023 Uiso 1 1 calc R
C14 C 0.2413(8) 0.5066(12) 0.3642(4) 0.017(2) Uani 1 1 d .
H14 H 0.2897 0.5176 0.3420 0.020 Uiso 1 1 calc R
C15 C 0.0843(9) 0.5921(11) 0.3502(4) 0.017(2) Uani 1 1 d .
C16 C 0.3667(8) 0.5161(11) 0.4425(4) 0.018(2) Uani 1 1 d .
H16A H 0.4051 0.4518 0.4601 0.021 Uiso 1 1 calc R
H16B H 0.4086 0.5606 0.4233 0.021 Uiso 1 1 calc R
C17 C 0.2177(8) 0.7361(11) 0.3816(4) 0.017(2) Uani 1 1 d .
H17C H 0.2821 0.7472 0.3721 0.021 Uiso 1 1 calc R
H17D H 0.1754 0.7985 0.3652 0.021 Uiso 1 1 calc R
C18 C 0.3248(9) 0.5701(11) 0.5238(5) 0.020(2) Uani 1 1 d .
C19 C 0.3100(10) 0.7309(11) 0.4668(4) 0.019(2) Uani 1 1 d .
H19 H 0.3672 0.7737 0.4577 0.023 Uiso 1 1 calc R
C20 C 0.2818(9) 0.7794(11) 0.5151(4) 0.017(2) Uani 1 1 d .
H20 H 0.3263 0.8444 0.5289 0.020 Uiso 1 1 calc R
C21 C 0.1562(8) 0.8230(11) 0.4534(4) 0.019(2) Uani 1 1 d .
C22 C 0.2873(9) 0.6810(12) 0.5970(4) 0.019(2) Uani 1 1 d .
H22A H 0.3254 0.7530 0.6082 0.023 Uiso 1 1 calc R
H22B H 0.3188 0.6095 0.6131 0.023 Uiso 1 1 calc R
C23 C 0.1446(9) 0.9149(11) 0.5325(4) 0.018(2) Uani 1 1 d .
H23A H 0.0993 0.9679 0.5126 0.022 Uiso 1 1 calc R
H23B H 0.1973 0.9663 0.5476 0.022 Uiso 1 1 calc R
C24 C 0.1525(8) 0.6038(12) 0.6375(4) 0.018(2) Uani 1 1 d .
C25 C 0.1417(9) 0.8119(11) 0.6143(4) 0.017(2) Uani 1 1 d .
H25 H 0.1853 0.8731 0.6316 0.020 Uiso 1 1 calc R
C26 C 0.0545(9) 0.7794(12) 0.6425(4) 0.019(2) Uani 1 1 d .
H26 H 0.0508 0.8347 0.6699 0.023 Uiso 1 1 calc R
C27 C -0.0039(9) 0.8377(11) 0.5635(4) 0.021(2) Uani 1 1 d .
C28 C 0.0154(9) 0.5801(11) 0.6861(4) 0.018(2) Uani 1 1 d .
H28A H -0.0024 0.6314 0.7119 0.022 Uiso 1 1 calc R
H28B H 0.0540 0.5120 0.7006 0.022 Uiso 1 1 calc R
C29 C -0.1299(9) 0.8011(12) 0.6163(4) 0.020(2) Uani 1 1 d .
H29A H -0.1301 0.8374 0.6479 0.024 Uiso 1 1 calc R
H29B H -0.1655 0.8560 0.5929 0.024 Uiso 1 1 calc R

loop_
_atom_site_aniso_label
_atom_site_aniso_U_11
_atom_site_aniso_U_22
_atom_site_aniso_U_33
_atom_site_aniso_U_23
_atom_site_aniso_U_13
_atom_site_aniso_U_12
U1 0.0147(2) 0.0134(2) 0.0163(2) 0.00034(16) 0.00196(14) 0.00228(17)
U2 0.0164(2) 0.0164(2) 0.0160(2) -0.00018(16) 0.00230(15) 0.00251(17)
O1 0.015(4) 0.015(4) 0.021(4) -0.002(3) 0.007(3) -0.003(3)
O2 0.014(4) 0.018(4) 0.030(5) -0.003(4) -0.002(3) -0.004(3)
O3 0.014(4) 0.016(4) 0.025(4) -0.001(3) 0.006(3) -0.005(3)
O4 0.017(4) 0.021(4) 0.023(4) 0.000(3) 0.005(3) -0.007(3)
O5 0.022(3) 0.013(3) 0.022(3) -0.008(3) 0.010(3) 0.005(3)
O6 0.018(4) 0.017(4) 0.025(4) -0.002(3) 0.004(3) 0.001(3)
O7 0.033(5) 0.025(5) 0.016(4) -0.006(4) 0.008(4) 0.005(4)
O8 0.027(5) 0.041(6) 0.021(4) -0.001(4) 0.004(4) 0.012(4)
O9 0.025(5) 0.031(5) 0.018(4) 0.001(4) 0.001(3) -0.013(4)
O10 0.032(5) 0.030(5) 0.019(4) 0.000(4) -0.001(4) -0.011(4)
O11 0.015(4) 0.020(4) 0.020(4) 0.001(3) -0.001(3) 0.004(3)
O12 0.018(4) 0.021(5) 0.029(5) -0.003(4) 0.001(3) 0.002(3)
O13 0.033(5) 0.013(4) 0.025(5) 0.002(3) 0.006(4) 0.009(4)
O14 0.021(4) 0.026(5) 0.021(4) -0.001(4) -0.003(3) 0.001(4)
O15 0.025(5) 0.017(4) 0.026(5) 0.005(4) 0.006(4) 0.006(4)
O16 0.020(4) 0.023(5) 0.020(4) 0.005(3) -0.003(3) -0.001(4)
O17 0.059(8) 0.045(7) 0.038(6) -0.008(5) 0.008(5) -0.009(6)
O18 0.051(7) 0.055(8) 0.031(6) 0.012(6) 0.000(5) 0.003(6)
O19 0.044(6) 0.025(5) 0.020(5) 0.007(4) -0.004(4) -0.002(4)
O20 0.039(6) 0.032(6) 0.040(6) 0.002(5) 0.008(5) 0.004(5)
N1 0.022(6) 0.017(5) 0.039(7) -0.002(5) 0.005(5) -0.003(4)
N2 0.014(5) 0.015(5) 0.025(5) 0.000(4) 0.000(4) 0.001(4)
N3 0.018(5) 0.015(5) 0.018(5) -0.003(4) -0.003(4) 0.000(4)
N4 0.018(5) 0.016(5) 0.022(5) -0.004(4) 0.000(4) 0.000(4)
N5 0.018(5) 0.024(5) 0.018(5) 0.000(4) -0.001(4) 0.002(4)
N6 0.012(4) 0.026(6) 0.021(5) 0.006(4) 0.003(4) 0.007(4)
N7 0.029(6) 0.026(6) 0.022(5) 0.002(4) 0.007(4) -0.005(5)
N8 0.012(5) 0.024(6) 0.022(5) -0.002(4) 0.001(4) 0.005(4)
N9 0.011(5) 0.026(6) 0.017(5) 0.003(4) -0.003(4) 0.003(4)
N10 0.023(5) 0.017(5) 0.019(5) 0.003(4) 0.004(4) 0.003(4)
N11 0.016(5) 0.015(5) 0.027(5) 0.000(4) 0.005(4) 0.004(4)
N12 0.014(5) 0.019(5) 0.017(5) 0.002(4) -0.004(4) 0.006(4)
N13 0.019(5) 0.016(5) 0.019(5) 0.002(4) 0.002(4) 0.002(4)
C1 0.014(5) 0.022(6) 0.021(6) -0.006(5) 0.008(4) -0.001(5)
C2 0.031(8) 0.042(9) 0.026(7) -0.007(6) 0.005(6) 0.005(7)
C3 0.025(7) 0.047(9) 0.019(6) -0.002(6) 0.001(5) 0.002(6)
C4 0.026(7) 0.061(11) 0.023(7) -0.002(7) 0.007(6) 0.006(7)
C5 0.030(7) 0.039(9) 0.028(7) 0.002(6) 0.009(5) 0.006(6)
C6 0.028(7) 0.033(8) 0.025(7) -0.003(6) 0.004(5) 0.001(6)
C7 0.033(7) 0.034(8) 0.016(6) -0.006(5) 0.005(5) 0.002(6)
C8 0.021(6) 0.019(6) 0.022(6) -0.007(5) 0.000(5) -0.004(5)
C9 0.022(5) 0.016(5) 0.018(5) 0.009(4) 0.005(4) 0.011(4)
C10 0.031(8) 0.031(8) 0.041(8) 0.000(7) -0.009(6) 0.000(6)
C11 0.017(6) 0.031(8) 0.036(7) -0.006(6) 0.006(5) -0.004(5)
C12 0.017(5) 0.008(5) 0.020(5) 0.002(4) 0.000(4) 0.003(4)
C13 0.018(6) 0.019(6) 0.020(5) -0.001(5) -0.001(4) -0.001(5)
C14 0.012(5) 0.023(6) 0.016(5) 0.003(4) 0.003(4) 0.004(4)
C15 0.021(6) 0.014(5) 0.016(5) 0.001(4) -0.001(4) 0.001(4)
C16 0.016(5) 0.020(6) 0.016(5) -0.003(4) -0.004(4) 0.004(5)
C17 0.012(5) 0.018(6) 0.023(6) 0.005(4) 0.009(4) 0.004(4)
C18 0.019(6) 0.016(6) 0.025(6) -0.004(5) 0.001(5) -0.003(5)
C19 0.025(6) 0.016(6) 0.018(6) 0.004(4) 0.006(5) -0.002(5)
C20 0.018(6) 0.015(6) 0.016(5) 0.000(4) -0.002(4) 0.005(4)
C21 0.015(5) 0.016(6) 0.026(6) 0.004(5) 0.007(5) 0.000(4)
C22 0.019(6) 0.023(6) 0.015(5) -0.001(4) 0.004(4) 0.009(5)
C23 0.018(6) 0.013(5) 0.023(6) 0.002(4) 0.003(4) 0.003(4)
C24 0.014(5) 0.026(6) 0.016(5) -0.008(5) 0.003(4) 0.000(5)
C25 0.018(5) 0.015(5) 0.017(5) 0.001(4) 0.000(4) -0.003(4)
C26 0.016(6) 0.023(6) 0.017(5) -0.005(5) -0.005(4) 0.006(5)
C27 0.026(6) 0.013(5) 0.022(6) 0.003(5) 0.001(5) -0.001(5)
C28 0.017(6) 0.018(6) 0.020(6) -0.001(4) 0.000(4) -0.002(4)
C29 0.020(6) 0.017(6) 0.021(6) -0.001(5) -0.003(5) 0.001(5)

loop_
_atom_type_symbol
_atom_type_description
_atom_type_scat_dispersion_real
_atom_type_scat_dispersion_imag
_atom_type_scat_source
C C 0.0033 0.0016 'International Tables Vol C Tables 4.2.6.8 and 6.1.1.4'
H H 0.0000 0.0000 'International Tables Vol C Tables 4.2.6.8 and 6.1.1.4'
N N 0.0061 0.0033 'International Tables Vol C Tables 4.2.6.8 and 6.1.1.4'
O O 0.0106 0.0060 'International Tables Vol C Tables 4.2.6.8 and 6.1.1.4'
U U -9.6767 9.6646 'International Tables Vol C Tables 4.2.6.8 and 6.1.1.4'

loop_
_geom_angle_atom_site_label_1
_geom_angle_atom_site_label_2
_geom_angle_atom_site_label_3
_geom_angle
_geom_angle_site_symmetry_1
_geom_angle_site_symmetry_3
O2 U1 O1 174.2(4) . .
O2 U1 O5 90.7(4) . 3_656
O1 U1 O5 93.1(3) . 3_656
O2 U1 O5 92.3(4) . .
O1 U1 O5 93.1(4) . .
O5 U1 O5 71.5(3) 3_656 .
O2 U1 O6 90.9(4) . .
O1 U1 O6 89.0(3) . .
O5 U1 O6 141.1(3) 3_656 .
O5 U1 O6 69.6(3) . .
O2 U1 O9 90.2(4) . 4_665
O1 U1 O9 85.8(4) . 4_665
O5 U1 O9 82.8(3) 3_656 4_665
O5 U1 O9 154.2(3) . 4_665
O6 U1 O9 136.0(3) . 4_665
O2 U1 O11 85.3(3) . .
O1 U1 O11 89.3(3) . .
O5 U1 O11 151.9(3) 3_656 .
O5 U1 O11 136.4(3) . .
O6 U1 O11 66.9(3) . .
O9 U1 O11 69.4(3) 4_665 .
O4 U2 O3 175.6(4) . .
O4 U2 O5 91.2(4) . .
O3 U2 O5 93.2(3) . .
O4 U2 O6 92.1(4) . .
O3 U2 O6 89.2(4) . .
O5 U2 O6 73.5(3) . .
O4 U2 O10 92.1(4) . 2_546
O3 U2 O10 88.2(4) . 2_546
O5 U2 O10 86.2(3) . 2_546
O6 U2 O10 159.4(3) . 2_546
O4 U2 O7 88.6(4) . .
O3 U2 O7 87.7(4) . .
O5 U2 O7 146.5(3) . .
O6 U2 O7 73.0(3) . .
O10 U2 O7 127.3(3) 2_546 .
O4 U2 O8 88.7(4) . .
O3 U2 O8 87.1(4) . .
O5 U2 O8 161.3(3) . .
O6 U2 O8 125.2(3) . .
O10 U2 O8 75.1(3) 2_546 .
O7 U2 O8 52.2(3) . .
U2 O5 U1 141.0(4) . 3_656
U2 O5 U1 110.5(3) . .
U1 O5 U1 108.5(3) 3_656 .
U2 O6 U1 106.3(3) . .
U2 O6 H6 100.1 . .
U1 O6 H6 103.2 . .
C1 O7 U2 95.7(7) . .
C1 O8 U2 91.5(7) . .
C9 O9 U1 148.2(9) . 4_566
C9 O10 U2 140.5(8) . 2_556
C12 O11 U1 135.4(8) . .
H17A O17 H17B 98.3 . .
H18A O18 H18B 102.5 . .
H19A O19 H19B 117.4 . .
C11 N1 C10 113.5(11) . .
C11 N1 H1A 108.9 . .
C10 N1 H1A 108.9 . .
C11 N1 H1B 108.9 . .
C10 N1 H1B 108.9 . .
H1A N1 H1B 107.7 . .
C12 N2 C29 123.6(10) . 3_566
C12 N2 C13 112.4(10) . .
C29 N2 C13 123.8(10) 3_566 .
C12 N3 C14 112.3(10) . .
C12 N3 C16 120.9(10) . .
C14 N3 C16 126.6(10) . .
C15 N4 C14 112.7(10) . .
C15 N4 C17 122.7(10) . .
C14 N4 C17 124.6(9) . .
C15 N5 C13 112.4(10) . .
C15 N5 C28 121.4(10) . 3_566
C13 N5 C28 123.1(10) . 3_566
C18 N6 C19 113.1(10) . .
C18 N6 C16 122.3(10) . .
C19 N6 C16 123.7(10) . .
C18 N7 C22 125.3(11) . .
C18 N7 C20 112.7(10) . .
C22 N7 C20 119.0(11) . .
C21 N8 C23 121.8(10) . .
C21 N8 C20 111.9(9) . .
C23 N8 C20 119.8(10) . .
C21 N9 C17 122.9(10) . .
C21 N9 C19 111.4(10) . .
C17 N9 C19 124.0(10) . .
C24 N10 C25 113.9(10) . .
C24 N10 C22 120.6(10) . .
C25 N10 C22 122.4(10) . .
C24 N11 C26 112.4(10) . .
C24 N11 C28 123.0(11) . .
C26 N11 C28 124.3(10) . .
C27 N12 C26 112.5(10) . .
C27 N12 C29 119.6(10) . .
C26 N12 C29 124.1(10) . .
C27 N13 C25 113.1(10) . .
C27 N13 C23 122.1(10) . .
C25 N13 C23 124.6(10) . .
O7 C1 O8 119.5(11) . .
O7 C1 C2 120.7(12) . .
O8 C1 C2 119.8(11) . .
C1 C2 C3 108.9(12) . .
C1 C2 H2A 109.9 . .
C3 C2 H2A 109.9 . .
C1 C2 H2B 109.9 . .
C3 C2 H2B 109.9 . .
H2A C2 H2B 108.3 . .
C4 C3 C2 113.4(13) . .
C4 C3 H3A 108.9 . .
C2 C3 H3A 108.9 . .
C4 C3 H3B 108.9 . .
C2 C3 H3B 108.9 . .
H3A C3 H3B 107.7 . .
C3 C4 C5 113.4(14) . .
C3 C4 H4A 108.9 . .
C5 C4 H4A 108.9 . .
C3 C4 H4B 108.9 . .
C5 C4 H4B 108.9 . .
H4A C4 H4B 107.7 . .
C6 C5 C4 114.0(13) . .
C6 C5 H5A 108.8 . .
C4 C5 H5A 108.8 . .
C6 C5 H5B 108.8 . .
C4 C5 H5B 108.8 . .
H5A C5 H5B 107.7 . .
C7 C6 C5 114.7(12) . .
C7 C6 H6A 108.6 . .
C5 C6 H6A 108.6 . .
C7 C6 H6B 108.6 . .
C5 C6 H6B 108.6 . .
H6A C6 H6B 107.6 . .
C6 C7 C8 111.6(11) . .
C6 C7 H7A 109.3 . .
C8 C7 H7A 109.3 . .
C6 C7 H7B 109.3 . .
C8 C7 H7B 109.3 . .
H7A C7 H7B 108.0 . .
C9 C8 C7 111.7(11) . .
C9 C8 H8A 109.3 . .
C7 C8 H8A 109.3 . .
C9 C8 H8B 109.3 . .
C7 C8 H8B 109.3 . .
H8A C8 H8B 107.9 . .
O9 C9 O10 118.3(12) . .
O9 C9 C8 124.4(12) . .
O10 C9 C8 117.3(10) . .
N1 C10 H10A 109.5 . .
N1 C10 H10B 109.5 . .
H10A C10 H10B 109.5 . .
N1 C10 H10C 109.5 . .
H10A C10 H10C 109.5 . .
H10B C10 H10C 109.5 . .
N1 C11 H11A 109.5 . .
N1 C11 H11B 109.5 . .
H11A C11 H11B 109.5 . .
N1 C11 H11C 109.5 . .
H11A C11 H11C 109.5 . .
H11B C11 H11C 109.5 . .
O11 C12 N3 126.0(11) . .
O11 C12 N2 124.3(11) . .
N3 C12 N2 109.4(10) . .
N5 C13 N2 115.0(10) . .
N5 C13 C14 103.8(10) . .
N2 C13 C14 102.6(9) . .
N5 C13 H13 111.6 . .
N2 C13 H13 111.6 . .
C14 C13 H13 111.6 . .
N4 C14 N3 115.4(10) . .
N4 C14 C13 102.7(9) . .
N3 C14 C13 103.2(9) . .
N4 C14 H14 111.6 . .
N3 C14 H14 111.6 . .
C13 C14 H14 111.6 . .
O12 C15 N5 126.3(11) . .
O12 C15 N4 125.4(11) . .
N5 C15 N4 108.2(10) . .
N6 C16 N3 110.2(9) . .
N6 C16 H16A 109.6 . .
N3 C16 H16A 109.6 . .
N6 C16 H16B 109.6 . .
N3 C16 H16B 109.6 . .
H16A C16 H16B 108.1 . .
N9 C17 N4 113.1(10) . .
N9 C17 H17C 108.9 . .
N4 C17 H17C 108.9 . .
N9 C17 H17D 108.9 . .
N4 C17 H17D 108.9 . .
H17C C17 H17D 107.8 . .
O13 C18 N7 124.8(12) . .
O13 C18 N6 127.5(12) . .
N7 C18 N6 107.7(11) . .
N6 C19 N9 114.2(10) . .
N6 C19 C20 102.9(9) . .
N9 C19 C20 103.4(10) . .
N6 C19 H19 111.9 . .
N9 C19 H19 111.9 . .
C20 C19 H19 111.9 . .
N8 C20 N7 114.7(10) . .
N8 C20 C19 103.5(9) . .
N7 C20 C19 102.7(9) . .
N8 C20 H20 111.7 . .
N7 C20 H20 111.7 . .
C19 C20 H20 111.7 . .
O14 C21 N8 125.4(11) . .
O14 C21 N9 126.1(11) . .
N8 C21 N9 108.4(10) . .
N7 C22 N10 114.9(10) . .
N7 C22 H22A 108.6 . .
N10 C22 H22A 108.6 . .
N7 C22 H22B 108.6 . .
N10 C22 H22B 108.6 . .
H22A C22 H22B 107.5 . .
N8 C23 N13 113.4(10) . .
N8 C23 H23A 108.9 . .
N13 C23 H23A 108.9 . .
N8 C23 H23B 108.9 . .
N13 C23 H23B 108.9 . .
H23A C23 H23B 107.7 . .
O15 C24 N10 126.5(11) . .
O15 C24 N11 125.6(12) . .
N10 C24 N11 107.9(11) . .
N13 C25 N10 115.8(10) . .
N13 C25 C26 102.8(9) . .
N10 C25 C26 102.2(9) . .
N13 C25 H25 111.7 . .
N10 C25 H25 111.7 . .
C26 C25 H25 111.7 . .
N12 C26 N11 113.7(10) . .
N12 C26 C25 102.7(9) . .
N11 C26 C25 102.8(9) . .
N12 C26 H26 112.3 . .
N11 C26 H26 112.3 . .
C25 C26 H26 112.3 . .
O16 C27 N13 126.3(12) . .
O16 C27 N12 126.1(12) . .
N13 C27 N12 107.5(10) . .
N11 C28 N5 114.5(10) . 3_566
N11 C28 H28A 108.6 . .
N5 C28 H28A 108.6 3_566 .
N11 C28 H28B 108.6 . .
N5 C28 H28B 108.6 3_566 .
H28A C28 H28B 107.6 . .
N2 C29 N12 113.3(10) 3_566 .
N2 C29 H29A 108.9 3_566 .
N12 C29 H29A 108.9 . .
N2 C29 H29B 108.9 3_566 .
N12 C29 H29B 108.9 . .
H29A C29 H29B 107.7 . .

loop_
_geom_bond_atom_site_label_1
_geom_bond_atom_site_label_2
_geom_bond_distance
_geom_bond_site_symmetry_2
U1 O2 1.779(8) .
U1 O1 1.779(8) .
U1 O5 2.253(8) 3_656
U1 O5 2.369(9) .
U1 O6 2.374(8) .
U1 O9 2.418(8) 4_665
U1 O11 2.552(8) .
U2 O4 1.780(8) .
U2 O3 1.800(8) .
U2 O5 2.202(8) .
U2 O6 2.318(9) .
U2 O10 2.384(9) 2_546
U2 O7 2.457(9) .
U2 O8 2.520(9) .
O5 U1 2.253(8) 3_656
O6 H6 0.8714 .
O7 C1 1.244(15) .
O8 C1 1.293(15) .
O9 C9 1.230(14) .
O9 U1 2.418(8) 4_566
O10 C9 1.314(16) .
O10 U2 2.384(9) 2_556
O11 C12 1.243(14) .
O12 C15 1.225(14) .
O13 C18 1.222(15) .
O14 C21 1.211(15) .
O15 C24 1.235(15) .
O16 C27 1.215(14) .
O17 H17A 0.9959 .
O17 H17B 0.8940 .
O18 H18A 0.8872 .
O18 H18B 0.7892 .
O19 H19A 0.7947 .
O19 H19B 0.8288 .
N1 C11 1.442(17) .
N1 C10 1.474(18) .
N1 H1A 0.9000 .
N1 H1B 0.9000 .
N2 C12 1.354(15) .
N2 C29 1.426(16) 3_566
N2 C13 1.455(15) .
N3 C12 1.349(15) .
N3 C14 1.451(15) .
N3 C16 1.474(15) .
N4 C15 1.379(15) .
N4 C14 1.440(15) .
N4 C17 1.455(16) .
N5 C15 1.359(16) .
N5 C13 1.443(16) .
N5 C28 1.461(15) 3_566
N6 C18 1.371(16) .
N6 C19 1.449(16) .
N6 C16 1.474(15) .
N7 C18 1.349(17) .
N7 C22 1.452(15) .
N7 C20 1.472(16) .
N8 C21 1.366(16) .
N8 C23 1.439(15) .
N8 C20 1.449(15) .
N9 C21 1.373(15) .
N9 C17 1.440(15) .
N9 C19 1.454(16) .
N10 C24 1.350(16) .
N10 C25 1.448(15) .
N10 C22 1.476(15) .
N11 C24 1.375(14) .
N11 C26 1.454(16) .
N11 C28 1.455(15) .
N12 C27 1.373(15) .
N12 C26 1.438(14) .
N12 C29 1.473(16) .
N13 C27 1.368(16) .
N13 C25 1.419(15) .
N13 C23 1.465(15) .
C1 C2 1.484(17) .
C2 C3 1.55(2) .
C2 H2A 0.9700 .
C2 H2B 0.9700 .
C3 C4 1.530(19) .
C3 H3A 0.9700 .
C3 H3B 0.9700 .
C4 C5 1.53(2) .
C4 H4A 0.9700 .
C4 H4B 0.9700 .
C5 C6 1.525(19) .
C5 H5A 0.9700 .
C5 H5B 0.9700 .
C6 C7 1.51(2) .
C6 H6A 0.9700 .
C6 H6B 0.9700 .
C7 C8 1.533(18) .
C7 H7A 0.9700 .
C7 H7B 0.9700 .
C8 C9 1.449(17) .
C8 H8A 0.9700 .
C8 H8B 0.9700 .
C10 H10A 0.9600 .
C10 H10B 0.9600 .
C10 H10C 0.9600 .
C11 H11A 0.9600 .
C11 H11B 0.9600 .
C11 H11C 0.9600 .
C13 C14 1.558(17) .
C13 H13 0.9800 .
C14 H14 0.9800 .
C16 H16A 0.9700 .
C16 H16B 0.9700 .
C17 H17C 0.9700 .
C17 H17D 0.9700 .
C19 C20 1.547(16) .
C19 H19 0.9800 .
C20 H20 0.9800 .
C22 H22A 0.9700 .
C22 H22B 0.9700 .
C23 H23A 0.9700 .
C23 H23B 0.9700 .
C25 C26 1.566(17) .
C25 H25 0.9800 .
C26 H26 0.9800 .
C28 N5 1.461(15) 3_566
C28 H28A 0.9700 .
C28 H28B 0.9700 .
C29 N2 1.426(16) 3_566
C29 H29A 0.9700 .
C29 H29B 0.9700 .

loop_
_geom_hbond_atom_site_label_D
_geom_hbond_atom_site_label_H
_geom_hbond_atom_site_label_A
_geom_hbond_distance_DH
_geom_hbond_distance_HA
_geom_hbond_distance_DA
_geom_hbond_angle_DHA
_geom_hbond_site_symmetry_A
N1 H1A O6 0.90 2.07 2.854(14) 144.8 .
N1 H1B O15 0.90 2.20 2.926(15) 136.7 .
O6 H6 O13 0.87 2.12 2.787(12) 132.9 .
O17 H17A O3 1.00 2.21 3.007(14) 136.3 .
O17 H17B O18 0.89 2.08 2.729(19) 128.4 2_546
O18 H18A O10 0.89 2.03 2.908(15) 169.3 .
O18 H18B O20 0.79 2.16 2.756(17) 132.8 1_455
O19 H19A O14 0.79 1.98 2.737(12) 157.9 .
O19 H19B O20 0.83 2.08 2.788(15) 142.9 4_575
